data_4514678
loop_
_publ_author_name
'Daubignard, Julien'
'Lutz, Martin'
'Detz, Remko J.'
'de Bruin, Bas'
'Reek, Joost N. H.'

_publ_section_title
;
 Origin of the Selectivity and Activity in the Rhodium-Catalyzed
 Asymmetric Hydrogenation Using Supramolecular Ligands
;
_journal_issue 8
_journal_name_full 'ACS Catalysis'
_journal_page_first 7535
_journal_paper_doi 10.1021/acscatal.9b01809
_journal_volume 9
_journal_year 2019
_chemical_formula_moiety 'C92 H86 N6 O10 P4 Rh2, 2(B F4)'
_chemical_formula_sum 'C92 H86 B2 F8 N6 O10 P4 Rh2'
_chemical_formula_weight 1938.98
_space_group_crystal_system monoclinic
_space_group_IT_number 14
_space_group_name_Hall '-P 2yn'
_space_group_name_H-M_alt 'P 1 21/n 1'
_symmetry_space_group_name_Hall '-P 2yn'
_symmetry_space_group_name_H-M 'P 1 21/n 1'
_atom_sites_solution_hydrogens geom
_atom_sites_solution_primary direct
_atom_sites_solution_secondary difmap
_audit_creation_method SHELXL-2018/3
_cell_angle_alpha 90
_cell_angle_beta 94.839(2)
_cell_angle_gamma 90
_cell_formula_units_Z 2
_cell_length_a 14.1446(5)
_cell_length_b 25.4077(11)
_cell_length_c 15.6384(5)
_cell_measurement_reflns_used 34708
_cell_measurement_temperature 150(2)
_cell_measurement_theta_max 27.50
_cell_measurement_theta_min 1.53
_cell_volume 5600.1(4)
_computing_cell_refinement Peakref
_computing_data_collection Apex2
_computing_data_reduction 'Eval15, SADABS-2012/1, Squeeze'
_computing_structure_refinement 'SHELXL-2018/3 (Sheldrick, 2018)'
_computing_structure_solution SIR-2011
_diffrn_ambient_temperature 150(2)
_diffrn_measured_fraction_theta_full 1.000
_diffrn_measured_fraction_theta_max 0.999
_diffrn_measurement_device_type 'Bruker Kappa ApexII'
_diffrn_measurement_method '\f and \w scans'
_diffrn_radiation_type MoK\a
_diffrn_radiation_wavelength 0.71073
_diffrn_reflns_av_R_equivalents 0.0528
_diffrn_reflns_av_unetI/netI 0.0517
_diffrn_reflns_Laue_measured_fraction_full 1.000
_diffrn_reflns_Laue_measured_fraction_max 0.999
_diffrn_reflns_limit_h_max 17
_diffrn_reflns_limit_h_min -18
_diffrn_reflns_limit_k_max 33
_diffrn_reflns_limit_k_min -33
_diffrn_reflns_limit_l_max 20
_diffrn_reflns_limit_l_min -20
_diffrn_reflns_number 57099
_diffrn_reflns_point_group_measured_fraction_full 1.000
_diffrn_reflns_point_group_measured_fraction_max 0.999
_diffrn_reflns_theta_full 25.242
_diffrn_reflns_theta_max 27.520
_diffrn_reflns_theta_min 1.533
_diffrn_source 'sealed tube'
_exptl_absorpt_coefficient_mu 0.414
_exptl_absorpt_correction_T_max 0.7456
_exptl_absorpt_correction_T_min 0.6568
_exptl_absorpt_correction_type multi-scan
_exptl_absorpt_process_details SADABS-2012/1
_exptl_crystal_colour yellow
_exptl_crystal_density_diffrn 1.150
_exptl_crystal_description needle
_exptl_crystal_F_000 1984
_exptl_crystal_size_max 0.34
_exptl_crystal_size_mid 0.11
_exptl_crystal_size_min 0.07
_refine_diff_density_max 2.085
_refine_diff_density_min -1.166
_refine_diff_density_rms 0.107
_refine_ls_extinction_method none
_refine_ls_goodness_of_fit_ref 1.050
_refine_ls_hydrogen_treatment constr
_refine_ls_matrix_type full
_refine_ls_number_parameters 562
_refine_ls_number_reflns 12886
_refine_ls_number_restraints 285
_refine_ls_restrained_S_all 1.056
_refine_ls_R_factor_all 0.0834
_refine_ls_R_factor_gt 0.0573
_refine_ls_shift/su_max 0.000
_refine_ls_shift/su_mean 0.000
_refine_ls_structure_factor_coef Fsqd
_refine_ls_weighting_details 'w=1/[\s^2^(Fo^2^)+(0.0750P)^2^+11.9005P] where P=(Fo^2^+2Fc^2^)/3'
_refine_ls_weighting_scheme calc
_refine_ls_wR_factor_gt 0.1435
_refine_ls_wR_factor_ref 0.1574
_reflns_Friedel_coverage 0.000
_reflns_number_gt 9231
_reflns_number_total 12886
_reflns_threshold_expression 'I > 2\s(I)'
_cod_data_source_file cs9b01809_si_002.cif
_cod_data_source_block l0568a
_cod_database_code 4514678
_shelx_shelxl_version_number 2018/3
_shelx_space_group_comment
;
The symmetry employed for this shelxl refinement is uniquely defined
by the following loop, which should always be used as a source of
symmetry information in preference to the above space-group names.
They are only intended as comments.
;

loop_
_space_group_symop_operation_xyz
'x, y, z'
'-x+1/2, y+1/2, -z+1/2'
'-x, -y, -z'
'x-1/2, -y-1/2, z-1/2'

loop_
_atom_site_label
_atom_site_type_symbol
_atom_site_fract_x
_atom_site_fract_y
_atom_site_fract_z
_atom_site_U_iso_or_equiv
_atom_site_adp_type
_atom_site_occupancy
_atom_site_site_symmetry_order
_atom_site_calc_flag
_atom_site_refinement_flags_posn
_atom_site_refinement_flags_adp
Rh1 Rh 0.63225(2) -0.01522(2) 0.10386(2) 0.01856(9) Uani 1 1 d . .
P2 P 0.60044(7) -0.04777(4) 0.22993(6) 0.0202(2) Uani 1 1 d . .
O12 O 0.33314(18) -0.01402(12) 0.01699(17) 0.0273(6) Uani 1 1 d . .
N12 N 0.2426(2) -0.04131(16) 0.1208(2) 0.0317(8) Uani 1 1 d . .
H12 H 0.183742 -0.044621 0.134433 0.038 Uiso 1 1 calc R U
N22 N 0.1740(3) -0.0156(2) -0.0108(3) 0.0569(14) Uani 1 1 d . .
H22A H 0.177276 -0.003884 -0.063405 0.068 Uiso 1 1 calc R U
H22B H 0.118420 -0.022439 0.008112 0.068 Uiso 1 1 calc R U
C12 C 0.4761(3) -0.06130(15) 0.2451(2) 0.0227(8) Uani 1 1 d . .
C22 C 0.4097(3) -0.04645(15) 0.1791(2) 0.0214(7) Uani 1 1 d . .
H22 H 0.430172 -0.029904 0.129417 0.026 Uiso 1 1 calc R U
C32 C 0.3131(3) -0.05557(15) 0.1850(2) 0.0222(8) Uani 1 1 d . .
C42 C 0.2837(3) -0.07892(16) 0.2584(2) 0.0271(8) Uani 1 1 d . .
H42 H 0.218095 -0.084572 0.263746 0.032 Uiso 1 1 calc R U
C52 C 0.3499(3) -0.09391(18) 0.3238(3) 0.0305(9) Uani 1 1 d . .
H52 H 0.329286 -0.109971 0.373822 0.037 Uiso 1 1 calc R U
C62 C 0.4461(3) -0.08590(18) 0.3176(3) 0.0316(9) Uani 1 1 d . .
H62 H 0.491050 -0.097126 0.362384 0.038 Uiso 1 1 calc R U
C72 C 0.6459(3) -0.00845(15) 0.3231(2) 0.0230(8) Uani 1 1 d . .
C82 C 0.7394(3) 0.00874(19) 0.3259(3) 0.0343(10) Uani 1 1 d . .
H82 H 0.776343 0.001349 0.279353 0.041 Uiso 1 1 calc R U
C92 C 0.7787(3) 0.0364(2) 0.3958(3) 0.0445(12) Uani 1 1 d . .
H92 H 0.843237 0.047122 0.397836 0.053 Uiso 1 1 calc R U
C102 C 0.7256(3) 0.0487(2) 0.4625(3) 0.0446(12) Uani 1 1 d . .
H102 H 0.753573 0.066452 0.511684 0.053 Uiso 1 1 calc R U
C112 C 0.6307(4) 0.0348(2) 0.4571(3) 0.0478(13) Uani 1 1 d . .
H112 H 0.592238 0.045104 0.501176 0.057 Uiso 1 1 calc R U
C122 C 0.5918(3) 0.0061(2) 0.3883(3) 0.0361(10) Uani 1 1 d . .
H122 H 0.526823 -0.003798 0.385765 0.043 Uiso 1 1 calc R U
C132 C 0.6586(3) -0.11164(16) 0.2511(2) 0.0245(8) Uani 1 1 d . .
C142 C 0.7578(3) -0.1147(2) 0.2602(4) 0.0526(15) Uani 1 1 d . .
H142 H 0.794298 -0.083516 0.256279 0.063 Uiso 1 1 calc R U
C152 C 0.8033(4) -0.1621(2) 0.2748(4) 0.0558(15) Uani 1 1 d . .
H152 H 0.870634 -0.162958 0.281822 0.067 Uiso 1 1 calc R U
C162 C 0.7539(3) -0.20754(19) 0.2794(3) 0.0405(11) Uani 1 1 d . .
H162 H 0.785758 -0.240039 0.290592 0.049 Uiso 1 1 calc R U
C172 C 0.6572(4) -0.2055(2) 0.2676(4) 0.0584(16) Uani 1 1 d . .
H172 H 0.621592 -0.237167 0.268900 0.070 Uiso 1 1 calc R U
C182 C 0.6102(3) -0.15811(18) 0.2538(4) 0.0460(13) Uani 1 1 d . .
H182 H 0.542815 -0.157839 0.246031 0.055 Uiso 1 1 calc R U
C192 C 0.2529(3) -0.02298(17) 0.0401(3) 0.0283(9) Uani 1 1 d . .
P3 P 0.57043(7) 0.05938(4) 0.12791(6) 0.0198(2) Uani 1 1 d . .
O13 O 0.51513(18) 0.06190(10) 0.21441(16) 0.0222(5) Uani 1 1 d . .
O23 O 0.62914(18) 0.11463(10) 0.13758(17) 0.0242(6) Uani 1 1 d . .
O33 O 0.3104(3) 0.16654(15) 0.0070(3) 0.0628(12) Uani 1 1 d . .
O43 O 0.3225(2) 0.08950(11) -0.05682(18) 0.0304(6) Uani 1 1 d . .
N13 N 0.4974(2) 0.07663(13) 0.0462(2) 0.0251(7) Uani 1 1 d . .
H13 H 0.476977 0.050936 0.011664 0.030 Uiso 1 1 calc R U
C13 C 0.4612(3) 0.10599(16) 0.2292(3) 0.0269(8) Uani 1 1 d . U
C23 C 0.3621(3) 0.1004(2) 0.2119(3) 0.0411(11) Uani 1 1 d . U
H23 H 0.335165 0.067381 0.194658 0.049 Uiso 1 1 calc R U
C33 C 0.3068(4) 0.1428(2) 0.2204(4) 0.0607(16) Uani 1 1 d . U
H33 H 0.239863 0.138979 0.211128 0.073 Uiso 1 1 calc R U
C43 C 0.3440(4) 0.1913(2) 0.2421(4) 0.0575(15) Uani 1 1 d . U
C53 C 0.2862(6) 0.2370(3) 0.2460(5) 0.089(2) Uani 1 1 d . U
H53 H 0.219376 0.233703 0.235438 0.107 Uiso 1 1 calc R U
C63 C 0.3228(7) 0.2833(3) 0.2637(6) 0.100(3) Uani 1 1 d . U
H63 H 0.281683 0.312717 0.266462 0.120 Uiso 1 1 calc R U
C73 C 0.4205(7) 0.2908(2) 0.2786(5) 0.088(2) Uani 1 1 d . U
H73 H 0.444944 0.325233 0.289028 0.106 Uiso 1 1 calc R U
C83 C 0.4835(6) 0.2476(2) 0.2783(4) 0.0706(19) Uani 1 1 d . U
H83 H 0.549971 0.252691 0.289390 0.085 Uiso 1 1 calc R U
C93 C 0.4462(4) 0.19718(19) 0.2613(3) 0.0501(13) Uani 1 1 d . U
C103 C 0.5050(3) 0.15141(17) 0.2565(3) 0.0330(9) Uani 1 1 d . U
C113 C 0.6099(3) 0.15186(17) 0.2751(3) 0.0345(9) Uani 1 1 d . U
C123 C 0.6557(5) 0.1691(2) 0.3564(3) 0.0617(15) Uani 1 1 d . U
C133 C 0.6016(7) 0.1808(2) 0.4266(4) 0.085(2) Uani 1 1 d . U
H133 H 0.534324 0.178469 0.419665 0.102 Uiso 1 1 calc R U
C143 C 0.6465(10) 0.1956(3) 0.5048(5) 0.121(3) Uani 1 1 d . U
H143 H 0.610290 0.203629 0.551555 0.146 Uiso 1 1 calc R U
C153 C 0.7434(10) 0.1987(4) 0.5146(6) 0.133(4) Uani 1 1 d . U
H153 H 0.773438 0.208672 0.568786 0.160 Uiso 1 1 calc R U
C163 C 0.7985(8) 0.1880(4) 0.4490(6) 0.124(3) Uani 1 1 d . U
H163 H 0.865439 0.191698 0.457248 0.149 Uiso 1 1 calc R U
C173 C 0.7547(6) 0.1712(3) 0.3680(4) 0.082(2) Uani 1 1 d . U
C183 C 0.8097(5) 0.1560(3) 0.2999(5) 0.0776(19) Uani 1 1 d . U
H183 H 0.876778 0.159292 0.306735 0.093 Uiso 1 1 calc R U
C193 C 0.7674(3) 0.1368(2) 0.2261(4) 0.0507(13) Uani 1 1 d . U
H193 H 0.804338 0.125392 0.181615 0.061 Uiso 1 1 calc R U
C203 C 0.6679(3) 0.13405(16) 0.2156(3) 0.0300(9) Uani 1 1 d . U
C213 C 0.4617(3) 0.12890(16) 0.0228(3) 0.0289(9) Uani 1 1 d . .
H213 H 0.464041 0.150639 0.076277 0.035 Uiso 1 1 calc R U
C223 C 0.3586(3) 0.12477(18) -0.0129(3) 0.0350(10) Uani 1 1 d . .
C233 C 0.2115(4) 0.1676(3) -0.0279(5) 0.091(3) Uani 1 1 d . .
H23A H 0.208622 0.166400 -0.090756 0.136 Uiso 1 1 calc R U
H23B H 0.181370 0.199935 -0.009766 0.136 Uiso 1 1 calc R U
H23C H 0.178183 0.137004 -0.006831 0.136 Uiso 1 1 calc R U
C243 C 0.5246(5) 0.1566(2) -0.0415(3) 0.0511(14) Uani 1 1 d . .
H24A H 0.591879 0.149248 -0.022712 0.061 Uiso 1 1 calc R U
H24B H 0.510959 0.139986 -0.098468 0.061 Uiso 1 1 calc R U
C253 C 0.5138(4) 0.2148(2) -0.0526(4) 0.0544(14) Uani 1 1 d . .
H253 H 0.446939 0.223166 -0.074137 0.065 Uiso 1 1 calc R U
C263 C 0.5391(6) 0.2437(3) 0.0319(4) 0.079(2) Uani 1 1 d . .
H26A H 0.603404 0.233941 0.054629 0.119 Uiso 1 1 calc R U
H26B H 0.493932 0.234017 0.073441 0.119 Uiso 1 1 calc R U
H26C H 0.536205 0.281792 0.021932 0.119 Uiso 1 1 calc R U
C273 C 0.5821(5) 0.2327(3) -0.1196(4) 0.078(2) Uani 1 1 d . .
H27A H 0.647245 0.222599 -0.100036 0.118 Uiso 1 1 calc R U
H27B H 0.578522 0.271042 -0.126293 0.118 Uiso 1 1 calc R U
H27C H 0.563786 0.215855 -0.174921 0.118 Uiso 1 1 calc R U
F1 F 0.5527(4) 0.3859(3) 0.3637(5) 0.152(3) Uani 1 1 d . .
F2 F 0.4392(2) 0.43462(17) 0.3074(2) 0.0706(11) Uani 1 1 d . .
F3 F 0.5880(2) 0.46713(19) 0.3281(3) 0.0995(17) Uani 1 1 d . .
F4 F 0.4992(3) 0.4517(3) 0.4391(3) 0.149(3) Uani 1 1 d . .
B1 B 0.5190(4) 0.4382(4) 0.3580(5) 0.070(2) Uani 1 1 d . .

loop_
_atom_site_aniso_label
_atom_site_aniso_U_11
_atom_site_aniso_U_22
_atom_site_aniso_U_33
_atom_site_aniso_U_23
_atom_site_aniso_U_13
_atom_site_aniso_U_12
Rh1 0.01413(14) 0.02290(15) 0.01919(14) 0.00204(12) 0.00455(9) 0.00428(12)
P2 0.0166(5) 0.0244(5) 0.0198(4) 0.0029(4) 0.0030(3) 0.0023(4)
O12 0.0166(13) 0.0449(17) 0.0215(13) 0.0067(12) 0.0074(10) 0.0059(12)
N12 0.0089(15) 0.055(2) 0.0319(18) 0.0180(17) 0.0052(13) 0.0004(15)
N22 0.0189(19) 0.100(4) 0.051(3) 0.039(3) -0.0027(17) -0.003(2)
C12 0.0202(19) 0.026(2) 0.0226(18) 0.0021(15) 0.0027(15) 0.0009(15)
C22 0.0168(18) 0.0231(19) 0.0251(18) 0.0007(15) 0.0067(14) -0.0003(14)
C32 0.0181(18) 0.0239(19) 0.0253(18) 0.0032(15) 0.0057(14) 0.0012(15)
C42 0.022(2) 0.033(2) 0.027(2) 0.0003(16) 0.0080(16) -0.0039(17)
C52 0.026(2) 0.043(2) 0.0231(19) 0.0049(17) 0.0064(16) -0.0069(18)
C62 0.024(2) 0.047(3) 0.024(2) 0.0074(18) 0.0023(16) -0.0041(19)
C72 0.0208(18) 0.028(2) 0.0200(17) 0.0046(15) 0.0015(14) 0.0014(15)
C82 0.023(2) 0.046(3) 0.035(2) -0.004(2) 0.0046(17) 0.0007(19)
C92 0.022(2) 0.063(3) 0.048(3) -0.009(2) -0.001(2) -0.006(2)
C102 0.038(3) 0.065(3) 0.030(2) -0.008(2) -0.003(2) -0.009(2)
C112 0.042(3) 0.071(4) 0.031(2) -0.012(2) 0.013(2) -0.014(3)
C122 0.027(2) 0.054(3) 0.028(2) -0.0050(19) 0.0081(17) -0.008(2)
C132 0.024(2) 0.027(2) 0.0225(18) 0.0041(15) 0.0046(15) 0.0056(16)
C142 0.028(3) 0.030(3) 0.103(5) 0.009(3) 0.023(3) 0.004(2)
C152 0.028(3) 0.043(3) 0.098(5) 0.016(3) 0.014(3) 0.015(2)
C162 0.040(3) 0.037(3) 0.045(3) 0.010(2) 0.004(2) 0.015(2)
C172 0.035(3) 0.034(3) 0.105(5) 0.021(3) 0.000(3) -0.001(2)
C182 0.027(2) 0.028(2) 0.080(4) 0.007(2) -0.010(2) 0.0019(19)
C192 0.0176(19) 0.040(2) 0.0270(19) 0.0084(17) 0.0026(15) 0.0019(17)
P3 0.0160(5) 0.0231(5) 0.0210(4) 0.0011(4) 0.0050(4) 0.0010(4)
O13 0.0170(13) 0.0236(14) 0.0272(13) 0.0009(11) 0.0088(10) 0.0000(10)
O23 0.0184(13) 0.0261(14) 0.0293(14) 0.0022(11) 0.0090(11) -0.0037(11)
O33 0.050(2) 0.055(2) 0.078(3) -0.033(2) -0.023(2) 0.0389(19)
O43 0.0315(16) 0.0315(16) 0.0282(15) -0.0042(12) 0.0019(12) 0.0133(13)
N13 0.0243(17) 0.0220(17) 0.0283(17) -0.0018(13) -0.0016(13) 0.0057(13)
C13 0.026(2) 0.028(2) 0.030(2) 0.0050(16) 0.0164(16) 0.0045(15)
C23 0.024(2) 0.044(3) 0.057(3) 0.017(2) 0.017(2) 0.0067(19)
C33 0.037(3) 0.055(3) 0.095(4) 0.031(3) 0.037(3) 0.021(2)
C43 0.062(3) 0.047(3) 0.071(4) 0.021(3) 0.047(3) 0.028(2)
C53 0.101(5) 0.051(3) 0.126(6) 0.034(4) 0.081(5) 0.043(3)
C63 0.135(6) 0.056(4) 0.123(6) 0.014(4) 0.090(5) 0.038(4)
C73 0.157(6) 0.024(3) 0.094(5) 0.005(3) 0.066(5) 0.008(3)
C83 0.123(5) 0.034(3) 0.063(4) -0.001(2) 0.057(4) -0.001(3)
C93 0.079(3) 0.027(2) 0.050(3) 0.006(2) 0.040(3) 0.012(2)
C103 0.043(2) 0.028(2) 0.031(2) 0.0006(17) 0.0230(18) -0.0001(17)
C113 0.047(2) 0.027(2) 0.029(2) -0.0010(17) 0.0032(18) -0.0112(19)
C123 0.106(4) 0.040(3) 0.036(3) -0.002(2) -0.008(3) -0.034(3)
C133 0.177(7) 0.046(3) 0.032(3) -0.008(2) 0.007(3) -0.023(4)
C143 0.245(9) 0.070(5) 0.045(4) -0.011(3) -0.012(5) -0.037(6)
C153 0.244(9) 0.082(6) 0.061(4) 0.008(4) -0.059(5) -0.049(7)
C163 0.181(8) 0.098(6) 0.082(5) 0.023(4) -0.063(5) -0.081(6)
C173 0.110(4) 0.065(4) 0.062(3) 0.021(3) -0.045(3) -0.054(4)
C183 0.060(4) 0.073(4) 0.092(4) 0.036(3) -0.036(3) -0.042(3)
C193 0.028(2) 0.053(3) 0.069(3) 0.026(3) -0.010(2) -0.018(2)
C203 0.025(2) 0.027(2) 0.038(2) 0.0100(17) 0.0008(16) -0.0107(16)
C213 0.036(2) 0.023(2) 0.027(2) 0.0010(16) 0.0019(17) 0.0107(17)
C223 0.042(3) 0.034(2) 0.029(2) 0.0000(18) 0.0007(19) 0.022(2)
C233 0.051(4) 0.091(5) 0.125(6) -0.054(5) -0.028(4) 0.051(4)
C243 0.084(4) 0.037(3) 0.036(3) 0.009(2) 0.023(3) 0.014(3)
C253 0.057(4) 0.054(3) 0.052(3) 0.011(3) 0.004(3) 0.006(3)
C263 0.126(6) 0.050(4) 0.059(4) -0.004(3) -0.002(4) -0.035(4)
C273 0.072(5) 0.103(6) 0.061(4) 0.024(4) 0.010(3) -0.035(4)
F1 0.105(4) 0.175(6) 0.185(6) 0.044(5) 0.057(4) 0.065(4)
F2 0.0289(16) 0.121(3) 0.060(2) -0.014(2) -0.0055(14) -0.0173(18)
F3 0.0348(19) 0.121(4) 0.148(4) -0.080(3) 0.035(2) -0.022(2)
F4 0.045(2) 0.283(8) 0.125(4) -0.133(5) 0.035(2) -0.036(3)
B1 0.027(3) 0.113(7) 0.069(4) -0.056(5) 0.008(3) 0.013(4)

loop_
_atom_type_symbol
_atom_type_description
_atom_type_scat_dispersion_real
_atom_type_scat_dispersion_imag
_atom_type_scat_source
C C 0.0033 0.0016 'International Tables Vol C Tables 4.2.6.8 and 6.1.1.4'
H H 0.0000 0.0000 'International Tables Vol C Tables 4.2.6.8 and 6.1.1.4'
B B 0.0013 0.0007 'International Tables Vol C Tables 4.2.6.8 and 6.1.1.4'
F F 0.0171 0.0103 'International Tables Vol C Tables 4.2.6.8 and 6.1.1.4'
N N 0.0061 0.0033 'International Tables Vol C Tables 4.2.6.8 and 6.1.1.4'
O O 0.0106 0.0060 'International Tables Vol C Tables 4.2.6.8 and 6.1.1.4'
P P 0.1023 0.0942 'International Tables Vol C Tables 4.2.6.8 and 6.1.1.4'
Rh Rh -1.1178 0.9187 'International Tables Vol C Tables 4.2.6.8 and 6.1.1.4'

loop_
_geom_angle_atom_site_label_1
_geom_angle_atom_site_label_2
_geom_angle_atom_site_label_3
_geom_angle
_geom_angle_site_symmetry_1
_geom_angle_site_symmetry_3
O12 Rh1 P3 88.56(8) 3_655 .
O12 Rh1 O43 84.54(11) 3_655 3_655
P3 Rh1 O43 168.94(8) . 3_655
O12 Rh1 P2 177.93(8) 3_655 .
P3 Rh1 P2 93.30(4) . .
O43 Rh1 P2 93.76(8) 3_655 .
C12 P2 C72 106.00(17) . .
C12 P2 C132 103.40(18) . .
C72 P2 C132 102.47(17) . .
C12 P2 Rh1 117.07(12) . .
C72 P2 Rh1 114.72(13) . .
C132 P2 Rh1 111.62(13) . .
C192 O12 Rh1 127.4(2) . 3_655
C192 N12 C32 128.7(3) . .
C192 N12 H12 115.7 . .
C32 N12 H12 115.7 . .
C192 N22 H22A 120.0 . .
C192 N22 H22B 120.0 . .
H22A N22 H22B 120.0 . .
C22 C12 C62 119.5(4) . .
C22 C12 P2 116.8(3) . .
C62 C12 P2 123.6(3) . .
C12 C22 C32 120.7(3) . .
C12 C22 H22 119.6 . .
C32 C22 H22 119.6 . .
C42 C32 C22 119.3(4) . .
C42 C32 N12 117.3(3) . .
C22 C32 N12 123.5(3) . .
C52 C42 C32 119.9(4) . .
C52 C42 H42 120.0 . .
C32 C42 H42 120.0 . .
C42 C52 C62 121.0(4) . .
C42 C52 H52 119.5 . .
C62 C52 H52 119.5 . .
C52 C62 C12 119.5(4) . .
C52 C62 H62 120.3 . .
C12 C62 H62 120.3 . .
C122 C72 C82 118.6(4) . .
C122 C72 P2 123.7(3) . .
C82 C72 P2 117.7(3) . .
C92 C82 C72 120.4(4) . .
C92 C82 H82 119.8 . .
C72 C82 H82 119.8 . .
C102 C92 C82 120.5(4) . .
C102 C92 H92 119.7 . .
C82 C92 H92 119.7 . .
C92 C102 C112 119.2(4) . .
C92 C102 H102 120.4 . .
C112 C102 H102 120.4 . .
C122 C112 C102 120.3(5) . .
C122 C112 H112 119.9 . .
C102 C112 H112 119.9 . .
C112 C122 C72 120.8(4) . .
C112 C122 H122 119.6 . .
C72 C122 H122 119.6 . .
C182 C132 C142 116.7(4) . .
C182 C132 P2 123.4(3) . .
C142 C132 P2 119.8(3) . .
C152 C142 C132 121.0(5) . .
C152 C142 H142 119.5 . .
C132 C142 H142 119.5 . .
C162 C152 C142 121.3(5) . .
C162 C152 H152 119.4 . .
C142 C152 H152 119.4 . .
C152 C162 C172 118.4(4) . .
C152 C162 H162 120.8 . .
C172 C162 H162 120.8 . .
C162 C172 C182 121.1(5) . .
C162 C172 H172 119.4 . .
C182 C172 H172 119.4 . .
C132 C182 C172 121.4(4) . .
C132 C182 H182 119.3 . .
C172 C182 H182 119.3 . .
O12 C192 N22 122.8(4) . .
O12 C192 N12 120.3(3) . .
N22 C192 N12 116.9(4) . .
O13 P3 O23 99.58(14) . .
O13 P3 N13 108.96(16) . .
O23 P3 N13 97.17(16) . .
O13 P3 Rh1 114.60(10) . .
O23 P3 Rh1 124.58(11) . .
N13 P3 Rh1 109.98(12) . .
C13 O13 P3 118.9(2) . .
C203 O23 P3 123.2(2) . .
C223 O33 C233 115.2(4) . .
C223 O43 Rh1 136.1(3) . 3_655
C213 N13 P3 128.6(3) . .
C213 N13 H13 115.7 . .
P3 N13 H13 115.7 . .
C103 C13 O13 119.7(4) . .
C103 C13 C23 124.4(4) . .
O13 C13 C23 115.9(4) . .
C33 C23 C13 118.4(5) . .
C33 C23 H23 120.8 . .
C13 C23 H23 120.8 . .
C23 C33 C43 122.0(5) . .
C23 C33 H33 119.0 . .
C43 C33 H33 119.0 . .
C33 C43 C53 122.3(6) . .
C33 C43 C93 119.6(5) . .
C53 C43 C93 118.1(6) . .
C63 C53 C43 121.7(8) . .
C63 C53 H53 119.1 . .
C43 C53 H53 119.1 . .
C53 C63 C73 121.8(7) . .
C53 C63 H63 119.1 . .
C73 C63 H63 119.1 . .
C63 C73 C83 120.6(7) . .
C63 C73 H73 119.7 . .
C83 C73 H73 119.7 . .
C93 C83 C73 118.8(7) . .
C93 C83 H83 120.6 . .
C73 C83 H83 120.6 . .
C83 C93 C103 122.7(6) . .
C83 C93 C43 118.8(5) . .
C103 C93 C43 118.4(5) . .
C13 C103 C93 116.9(5) . .
C13 C103 C113 119.2(4) . .
C93 C103 C113 123.8(4) . .
C203 C113 C123 116.6(5) . .
C203 C113 C103 120.7(4) . .
C123 C113 C103 122.7(5) . .
C173 C123 C133 119.4(6) . .
C173 C123 C113 119.7(6) . .
C133 C123 C113 120.7(6) . .
C143 C133 C123 120.1(9) . .
C143 C133 H133 119.9 . .
C123 C133 H133 119.9 . .
C153 C143 C133 119.8(10) . .
C153 C143 H143 120.1 . .
C133 C143 H143 120.1 . .
C163 C153 C143 122.2(8) . .
C163 C153 H153 118.9 . .
C143 C153 H153 118.9 . .
C153 C163 C173 119.6(10) . .
C153 C163 H163 120.2 . .
C173 C163 H163 120.2 . .
C123 C173 C183 119.8(5) . .
C123 C173 C163 118.8(9) . .
C183 C173 C163 121.4(8) . .
C193 C183 C173 120.6(6) . .
C193 C183 H183 119.7 . .
C173 C183 H183 119.7 . .
C183 C193 C203 119.1(6) . .
C183 C193 H193 120.5 . .
C203 C193 H193 120.5 . .
C113 C203 O23 120.1(4) . .
C113 C203 C193 123.8(5) . .
O23 C203 C193 116.0(4) . .
N13 C213 C223 109.3(3) . .
N13 C213 C243 111.6(3) . .
C223 C213 C243 112.0(4) . .
N13 C213 H213 107.9 . .
C223 C213 H213 107.9 . .
C243 C213 H213 107.9 . .
O43 C223 O33 121.9(4) . .
O43 C223 C213 127.0(4) . .
O33 C223 C213 111.0(4) . .
O33 C233 H23A 109.5 . .
O33 C233 H23B 109.5 . .
H23A C233 H23B 109.5 . .
O33 C233 H23C 109.5 . .
H23A C233 H23C 109.5 . .
H23B C233 H23C 109.5 . .
C253 C243 C213 117.5(4) . .
C253 C243 H24A 107.9 . .
C213 C243 H24A 107.9 . .
C253 C243 H24B 107.9 . .
C213 C243 H24B 107.9 . .
H24A C243 H24B 107.2 . .
C243 C253 C263 111.2(5) . .
C243 C253 C273 107.8(5) . .
C263 C253 C273 109.2(5) . .
C243 C253 H253 109.5 . .
C263 C253 H253 109.5 . .
C273 C253 H253 109.5 . .
C253 C263 H26A 109.5 . .
C253 C263 H26B 109.5 . .
H26A C263 H26B 109.5 . .
C253 C263 H26C 109.5 . .
H26A C263 H26C 109.5 . .
H26B C263 H26C 109.5 . .
C253 C273 H27A 109.5 . .
C253 C273 H27B 109.5 . .
H27A C273 H27B 109.5 . .
C253 C273 H27C 109.5 . .
H27A C273 H27C 109.5 . .
H27B C273 H27C 109.5 . .
F2 B1 F3 116.0(7) . .
F2 B1 F4 109.9(5) . .
F3 B1 F4 113.6(6) . .
F2 B1 F1 103.8(6) . .
F3 B1 F1 106.7(5) . .
F4 B1 F1 105.8(8) . .

loop_
_geom_bond_atom_site_label_1
_geom_bond_atom_site_label_2
_geom_bond_distance
_geom_bond_site_symmetry_2
Rh1 O12 2.126(3) 3_655
Rh1 P3 2.1340(10) .
Rh1 O43 2.143(3) 3_655
Rh1 P2 2.2189(10) .
P2 C12 1.826(4) .
P2 C72 1.837(4) .
P2 C132 1.837(4) .
O12 C192 1.241(5) .
N12 C192 1.365(5) .
N12 C32 1.402(5) .
N12 H12 0.8800 .
N22 C192 1.328(5) .
N22 H22A 0.8800 .
N22 H22B 0.8800 .
C12 C22 1.388(5) .
C12 C62 1.392(5) .
C22 C32 1.396(5) .
C22 H22 0.9500 .
C32 C42 1.387(5) .
C42 C52 1.380(6) .
C42 H42 0.9500 .
C52 C62 1.387(6) .
C52 H52 0.9500 .
C62 H62 0.9500 .
C72 C122 1.376(6) .
C72 C82 1.390(6) .
C82 C92 1.377(6) .
C82 H82 0.9500 .
C92 C102 1.372(7) .
C92 H92 0.9500 .
C102 C112 1.383(7) .
C102 H102 0.9500 .
C112 C122 1.376(6) .
C112 H112 0.9500 .
C122 H122 0.9500 .
C132 C182 1.368(6) .
C132 C142 1.401(6) .
C142 C152 1.375(7) .
C142 H142 0.9500 .
C152 C162 1.355(7) .
C152 H152 0.9500 .
C162 C172 1.366(7) .
C162 H162 0.9500 .
C172 C182 1.384(7) .
C172 H172 0.9500 .
C182 H182 0.9500 .
P3 O13 1.620(3) .
P3 O23 1.632(3) .
P3 N13 1.634(3) .
O13 C13 1.386(5) .
O23 C203 1.386(5) .
O33 C223 1.313(5) .
O33 C233 1.457(7) .
O43 C223 1.215(5) .
N13 C213 1.456(5) .
N13 H13 0.8800 .
C13 C103 1.362(6) .
C13 C23 1.412(6) .
C23 C33 1.345(7) .
C23 H23 0.9500 .
C33 C43 1.373(9) .
C33 H33 0.9500 .
C43 C53 1.423(7) .
C43 C93 1.460(9) .
C53 C63 1.305(11) .
C53 H53 0.9500 .
C63 C73 1.396(12) .
C63 H63 0.9500 .
C73 C83 1.413(9) .
C73 H73 0.9500 .
C83 C93 1.403(8) .
C83 H83 0.9500 .
C93 C103 1.435(6) .
C103 C113 1.487(7) .
C113 C203 1.368(6) .
C113 C123 1.445(7) .
C123 C173 1.397(10) .
C123 C133 1.422(10) .
C133 C143 1.382(10) .
C133 H133 0.9500 .
C143 C153 1.368(16) .
C143 H143 0.9500 .
C153 C163 1.366(16) .
C153 H153 0.9500 .
C163 C173 1.428(9) .
C163 H163 0.9500 .
C173 C183 1.424(11) .
C183 C193 1.345(9) .
C183 H183 0.9500 .
C193 C203 1.405(6) .
C193 H193 0.9500 .
C213 C223 1.521(6) .
C213 C243 1.566(6) .
C213 H213 1.0000 .
C233 H23A 0.9800 .
C233 H23B 0.9800 .
C233 H23C 0.9800 .
C243 C253 1.494(7) .
C243 H24A 0.9900 .
C243 H24B 0.9900 .
C253 C263 1.529(8) .
C253 C273 1.553(8) .
C253 H253 1.0000 .
C263 H26A 0.9800 .
C263 H26B 0.9800 .
C263 H26C 0.9800 .
C273 H27A 0.9800 .
C273 H27B 0.9800 .
C273 H27C 0.9800 .
F1 B1 1.412(10) .
F2 B1 1.326(7) .
F3 B1 1.338(9) .
F4 B1 1.365(8) .

loop_
_geom_torsion_atom_site_label_1
_geom_torsion_atom_site_label_2
_geom_torsion_atom_site_label_3
_geom_torsion_atom_site_label_4
_geom_torsion
_geom_torsion_site_symmetry_1
C72 P2 C12 C22 124.6(3) .
C132 P2 C12 C22 -128.0(3) .
Rh1 P2 C12 C22 -4.8(4) .
C72 P2 C12 C62 -56.4(4) .
C132 P2 C12 C62 51.0(4) .
Rh1 P2 C12 C62 174.2(3) .
C62 C12 C22 C32 0.5(6) .
P2 C12 C22 C32 179.6(3) .
C12 C22 C32 C42 1.1(6) .
C12 C22 C32 N12 179.7(4) .
C192 N12 C32 C42 -172.7(4) .
C192 N12 C32 C22 8.7(7) .
C22 C32 C42 C52 -1.5(6) .
N12 C32 C42 C52 179.9(4) .
C32 C42 C52 C62 0.2(7) .
C42 C52 C62 C12 1.4(7) .
C22 C12 C62 C52 -1.8(6) .
P2 C12 C62 C52 179.2(3) .
C12 P2 C72 C122 0.0(4) .
C132 P2 C72 C122 -108.1(4) .
Rh1 P2 C72 C122 130.8(3) .
C12 P2 C72 C82 -178.0(3) .
C132 P2 C72 C82 73.9(4) .
Rh1 P2 C72 C82 -47.2(4) .
C122 C72 C82 C92 4.7(7) .
P2 C72 C82 C92 -177.2(4) .
C72 C82 C92 C102 -1.8(8) .
C82 C92 C102 C112 -2.7(9) .
C92 C102 C112 C122 4.1(9) .
C102 C112 C122 C72 -1.2(8) .
C82 C72 C122 C112 -3.3(7) .
P2 C72 C122 C112 178.8(4) .
C12 P2 C132 C182 15.1(4) .
C72 P2 C132 C182 125.1(4) .
Rh1 P2 C132 C182 -111.6(4) .
C12 P2 C132 C142 -168.9(4) .
C72 P2 C132 C142 -58.9(4) .
Rh1 P2 C132 C142 64.4(4) .
C182 C132 C142 C152 -2.7(8) .
P2 C132 C142 C152 -179.0(5) .
C132 C142 C152 C162 1.2(10) .
C142 C152 C162 C172 1.2(9) .
C152 C162 C172 C182 -1.9(9) .
C142 C132 C182 C172 2.0(8) .
P2 C132 C182 C172 178.1(5) .
C162 C172 C182 C132 0.3(10) .
Rh1 O12 C192 N22 0.8(7) 3_655
Rh1 O12 C192 N12 -179.3(3) 3_655
C32 N12 C192 O12 -4.3(7) .
C32 N12 C192 N22 175.6(5) .
O23 P3 O13 C13 53.9(3) .
N13 P3 O13 C13 -47.1(3) .
Rh1 P3 O13 C13 -170.8(2) .
O13 P3 O23 C203 37.1(3) .
N13 P3 O23 C203 147.8(3) .
Rh1 P3 O23 C203 -91.9(3) .
O13 P3 N13 C213 73.4(4) .
O23 P3 N13 C213 -29.3(4) .
Rh1 P3 N13 C213 -160.2(3) .
P3 O13 C13 C103 -76.1(4) .
P3 O13 C13 C23 102.1(4) .
C103 C13 C23 C33 1.9(7) .
O13 C13 C23 C33 -176.2(4) .
C13 C23 C33 C43 2.5(8) .
C23 C33 C43 C53 176.0(6) .
C23 C33 C43 C93 -3.4(9) .
C33 C43 C53 C63 -177.5(7) .
C93 C43 C53 C63 1.9(10) .
C43 C53 C63 C73 0.9(13) .
C53 C63 C73 C83 -2.5(12) .
C63 C73 C83 C93 1.1(10) .
C73 C83 C93 C103 177.6(5) .
C73 C83 C93 C43 1.7(8) .
C33 C43 C93 C83 176.2(5) .
C53 C43 C93 C83 -3.2(8) .
C33 C43 C93 C103 0.2(8) .
C53 C43 C93 C103 -179.3(5) .
O13 C13 C103 C93 173.1(4) .
C23 C13 C103 C93 -5.0(6) .
O13 C13 C103 C113 -3.8(6) .
C23 C13 C103 C113 178.2(4) .
C83 C93 C103 C13 -172.1(5) .
C43 C93 C103 C13 3.8(6) .
C83 C93 C103 C113 4.6(7) .
C43 C93 C103 C113 -179.5(4) .
C13 C103 C113 C203 52.3(6) .
C93 C103 C113 C203 -124.3(5) .
C13 C103 C113 C123 -125.6(5) .
C93 C103 C113 C123 57.8(6) .
C203 C113 C123 C173 5.4(7) .
C103 C113 C123 C173 -176.6(5) .
C203 C113 C123 C133 -170.6(5) .
C103 C113 C123 C133 7.4(8) .
C173 C123 C133 C143 1.9(10) .
C113 C123 C133 C143 177.9(6) .
C123 C133 C143 C153 -0.3(12) .
C133 C143 C153 C163 0.5(15) .
C143 C153 C163 C173 -2.2(15) .
C133 C123 C173 C183 175.6(6) .
C113 C123 C173 C183 -0.5(9) .
C133 C123 C173 C163 -3.5(9) .
C113 C123 C173 C163 -179.5(6) .
C153 C163 C173 C123 3.7(12) .
C153 C163 C173 C183 -175.4(8) .
C123 C173 C183 C193 -3.6(10) .
C163 C173 C183 C193 175.4(6) .
C173 C183 C193 C203 2.5(9) .
C123 C113 C203 O23 177.1(4) .
C103 C113 C203 O23 -0.9(6) .
C123 C113 C203 C193 -6.8(7) .
C103 C113 C203 C193 175.1(4) .
P3 O23 C203 C113 -69.2(5) .
P3 O23 C203 C193 114.5(4) .
C183 C193 C203 C113 3.0(7) .
C183 C193 C203 O23 179.2(5) .
P3 N13 C213 C223 -142.6(3) .
P3 N13 C213 C243 93.0(4) .
Rh1 O43 C223 O33 -178.6(3) 3_655
Rh1 O43 C223 C213 4.1(7) 3_655
C233 O33 C223 O43 -0.5(8) .
C233 O33 C223 C213 177.1(5) .
N13 C213 C223 O43 -35.9(6) .
C243 C213 C223 O43 88.2(6) .
N13 C213 C223 O33 146.6(4) .
C243 C213 C223 O33 -89.3(5) .
N13 C213 C243 C253 -163.5(5) .
C223 C213 C243 C253 73.6(6) .
C213 C243 C253 C263 60.9(7) .
C213 C243 C253 C273 -179.4(5) .
